data_4110240
loop_
_publ_author_name
'Kristine A. Nolin'
'Jennifer R. Krumper'
'Michael D. Pluth'
'Robert G. Bergman'
'F. Dean Toste'

_publ_section_title
;
 Analysis of an Unprecedented Mechanism for the Catalytic Hydrosilylation
 of Carbonyl Compounds
;
_journal_name_full 'Journal of the American Chemical Society'
_journal_page_first 14684
_journal_page_last 14696
_journal_paper_doi 10.1021/ja074477n
_journal_volume 129
_journal_year 2007
_chemical_formula_sum 'C44 H39 Cl I O3 P2 Re'
_chemical_formula_weight 1026.30
_space_group_IT_number 2
_symmetry_cell_setting triclinic
_symmetry_Int_Tables_number 2
_symmetry_space_group_name_Hall '-P 1'
_symmetry_space_group_name_H-M 'P -1'
_audit_creation_date 'Thu Dec 15 12:04:23 2005'
_audit_creation_method 'by teXsan'
_cell_angle_alpha 68.791(2)
_cell_angle_beta 78.608(2)
_cell_angle_gamma 69.184(1)
_cell_formula_units_Z 2
_cell_length_a 10.957(1)
_cell_length_b 13.367(1)
_cell_length_c 16.473(2)
_cell_measurement_temperature 273.2
_cell_volume 2095.8(4)
_computing_cell_refinement 'Rigaku/AFC Diffractometer Control'
_computing_data_collection 'Rigaku/AFC Diffractometer Control'
_computing_data_reduction teXsan
_computing_publication_material teXsan
_computing_structure_refinement teXsan
_computing_structure_solution SIR97
_diffrn_measured_fraction_theta_full 0.9654
_diffrn_measured_fraction_theta_max 0.9654
_diffrn_radiation_type 'Mo K\a'
_diffrn_radiation_wavelength 0.7107
_diffrn_reflns_av_R_equivalents 0.019
_diffrn_reflns_limit_h_max 13
_diffrn_reflns_limit_h_min 0
_diffrn_reflns_limit_k_max 16
_diffrn_reflns_limit_k_min -15
_diffrn_reflns_limit_l_max 20
_diffrn_reflns_limit_l_min -19
_diffrn_reflns_number 13579
_diffrn_reflns_theta_full 26.38
_diffrn_reflns_theta_max 26.38
_exptl_absorpt_coefficient_mu 3.814
_exptl_absorpt_correction_type none
_exptl_crystal_colour unknown
_exptl_crystal_density_diffrn 1.626
_exptl_crystal_description unknown
_exptl_crystal_F_000 1004.00
_exptl_crystal_size_max 0.000
_exptl_crystal_size_mid 0.000
_exptl_crystal_size_min 0.000
_refine_diff_density_max 1.31
_refine_diff_density_min -0.73
_refine_ls_extinction_method none
_refine_ls_goodness_of_fit_ref 1.313
_refine_ls_hydrogen_treatment constr
_refine_ls_number_parameters 490
_refine_ls_number_reflns 6633
_refine_ls_R_factor_all 0.0290
_refine_ls_R_factor_gt 0.0290
_refine_ls_shift/su_max 0.2125
_refine_ls_structure_factor_coef F
_refine_ls_weighting_details 'w = 1/[\s^2^(Fo) + 0.00022|Fo|^2^]'
_refine_ls_weighting_scheme calc
_refine_ls_wR_factor_all 0.0337
_refine_ls_wR_factor_ref 0.0337
_reflns_number_gt 6633
_reflns_number_total 8283
_reflns_threshold_expression F^2^>3.0\s(F^2^)
_cod_data_source_file ja074477nsi20070619_011050.cif
_cod_data_source_block kan1
_cod_original_cell_volume 2095.9(4)
_cod_original_sg_symbol_H-M 'P -1 '
_cod_original_formula_sum 'C44 H39 Cl I O3 P2 Re '
_cod_database_code 4110240

loop_
_symmetry_equiv_pos_as_xyz
x,y,z
-x,-y,-z

loop_
_atom_site_label
_atom_site_type_symbol
_atom_site_fract_x
_atom_site_fract_y
_atom_site_fract_z
_atom_site_U_iso_or_equiv
_atom_site_adp_type
_atom_site_occupancy
_atom_site_calc_flag
Re(1) Re 0.40473(2) 0.69969(2) 0.27967(1) 0.02300(5) Uani 1.00 d
I(1) I 0.64704(3) 0.75785(3) 0.22921(2) 0.03195(9) Uani 1.00 d
Cl(1) Cl 0.1714(2) 0.2304(2) 0.0519(2) 0.0969(8) Uani 1.00 d
Cl(2) Cl -0.0072(3) 0.1547(2) -0.0015(2) 0.1117(9) Uani 1.00 d
P(1) P 0.3501(1) 0.76379(9) 0.41007(7) 0.0220(3) Uani 1.00 d
P(2) P 0.4354(1) 0.62745(9) 0.15545(7) 0.0234(3) Uani 1.00 d
O(1) O 0.4775(3) 0.5652(2) 0.3429(2) 0.0318(9) Uani 1.00 d
O(2) O 0.3095(3) 0.8425(2) 0.2091(2) 0.0298(8) Uani 1.00 d
O(3) O -0.2688(3) 1.0144(3) 0.3712(3) 0.049(1) Uani 1.00 d
C(1) C 0.1999(5) 0.9204(4) 0.1593(3) 0.039(1) Uani 1.00 d
C(2) C 0.0758(5) 0.9421(4) 0.2135(3) 0.039(1) Uani 1.00 d
C(3) C -0.0130(5) 0.8845(4) 0.2260(3) 0.041(2) Uani 1.00 d
C(4) C -0.1287(5) 0.9042(4) 0.2792(3) 0.039(1) Uani 1.00 d
C(5) C -0.1572(5) 0.9854(4) 0.3196(3) 0.036(1) Uani 1.00 d
C(6) C -0.0708(5) 1.0453(4) 0.3066(3) 0.037(1) Uani 1.00 d
C(7) C 0.0435(5) 1.0237(4) 0.2542(4) 0.040(1) Uani 1.00 d
C(8) C -0.3499(6) 0.9429(5) 0.3988(4) 0.056(2) Uani 1.00 d
C(9) C 0.5958(4) 0.5229(4) 0.1507(3) 0.028(1) Uani 1.00 d
C(10) C 0.6241(5) 0.4248(4) 0.2219(3) 0.040(1) Uani 1.00 d
C(11) C 0.6891(5) 0.5377(4) 0.0829(3) 0.041(1) Uani 1.00 d
C(12) C 0.8093(5) 0.4551(5) 0.0835(4) 0.053(2) Uani 1.00 d
C(13) C 0.8366(5) 0.3586(5) 0.1532(4) 0.048(2) Uani 1.00 d
C(14) C 0.7441(6) 0.3431(5) 0.2230(4) 0.052(2) Uani 1.00 d
C(15) C 0.3228(5) 0.5512(4) 0.1631(3) 0.030(1) Uani 1.00 d
C(16) C 0.3610(5) 0.4521(4) 0.1413(3) 0.041(2) Uani 1.00 d
C(17) C 0.2735(7) 0.3975(5) 0.1482(4) 0.054(2) Uani 1.00 d
C(18) C 0.1435(7) 0.4400(5) 0.1751(4) 0.057(2) Uani 1.00 d
C(19) C 0.1920(5) 0.5934(4) 0.1912(3) 0.037(1) Uani 1.00 d
C(20) C 0.1026(5) 0.5375(5) 0.1963(4) 0.049(2) Uani 1.00 d
C(21) C 0.3526(5) 0.7283(4) -0.0153(3) 0.037(1) Uani 1.00 d
C(22) C 0.4180(4) 0.7320(4) 0.0469(3) 0.026(1) Uani 1.00 d
C(23) C 0.4699(5) 0.8205(4) 0.0255(3) 0.035(1) Uani 1.00 d
C(24) C 0.4558(5) 0.9032(4) -0.0555(3) 0.040(1) Uani 1.00 d
C(25) C 0.3889(5) 0.8991(4) -0.1159(3) 0.044(2) Uani 1.00 d
C(26) C 0.3384(6) 0.8113(5) -0.0963(3) 0.048(2) Uani 1.00 d
C(27) C 0.4785(4) 0.7224(4) 0.4820(3) 0.026(1) Uani 1.00 d
C(28) C 0.5933(4) 0.6336(4) 0.4783(3) 0.030(1) Uani 1.00 d
C(29) C 0.6867(4) 0.5976(4) 0.5379(3) 0.033(1) Uani 1.00 d
C(30) C 0.6670(5) 0.6489(4) 0.5991(3) 0.035(1) Uani 1.00 d
C(31) C 0.5543(5) 0.7383(4) 0.6030(3) 0.037(1) Uani 1.00 d
C(32) C 0.4599(4) 0.7745(4) 0.5456(3) 0.030(1) Uani 1.00 d
C(33) C 0.2238(4) 0.7070(3) 0.4818(3) 0.023(1) Uani 1.00 d
C(34) C 0.2460(4) 0.6312(4) 0.5649(3) 0.029(1) Uani 1.00 d
C(35) C 0.1533(5) 0.5786(4) 0.6127(3) 0.039(1) Uani 1.00 d
C(36) C 0.0377(5) 0.6014(4) 0.5785(3) 0.037(1) Uani 1.00 d
C(37) C 0.0128(4) 0.6802(4) 0.4958(3) 0.035(1) Uani 1.00 d
C(38) C 0.1049(4) 0.7315(4) 0.4476(3) 0.028(1) Uani 1.00 d
C(39) C 0.2871(4) 0.9162(3) 0.3863(3) 0.025(1) Uani 1.00 d
C(40) C 0.3473(4) 0.9833(4) 0.3175(3) 0.032(1) Uani 1.00 d
C(41) C 0.3079(5) 1.0988(4) 0.3007(3) 0.037(1) Uani 1.00 d
C(42) C 0.2084(5) 1.1477(4) 0.3538(4) 0.044(2) Uani 1.00 d
C(43) C 0.1477(5) 1.0825(4) 0.4221(4) 0.040(1) Uani 1.00 d
C(44) C 0.1863(4) 0.9667(4) 0.4392(3) 0.033(1) Uani 1.00 d
C(45) C 0.1132(10) 0.210(1) -0.0313(5) 0.193(5) Uani 1.00 d
H(1) H 0.257(5) 0.680(4) 0.302(3) 0.0457 Uiso 1.00 calc
H(2) H 0.1909 0.8899 0.1177 0.0472 Uiso 1.00 calc
H(3) H 0.2175 0.9901 0.1296 0.0472 Uiso 1.00 calc
H(4) H 0.0059 0.8299 0.1973 0.0500 Uiso 1.00 calc
H(5) H -0.1873 0.8626 0.2876 0.0463 Uiso 1.00 calc
H(6) H 0.1019 1.0655 0.2458 0.0481 Uiso 1.00 calc
H(7) H -0.0906 1.1015 0.3339 0.0449 Uiso 1.00 calc
H(8) H -0.3014 0.8692 0.4318 0.0668 Uiso 1.00 calc
H(9) H -0.4240 0.9723 0.4340 0.0668 Uiso 1.00 calc
H(10) H -0.3779 0.9396 0.3492 0.0668 Uiso 1.00 calc
H(11) H 0.6715 0.6055 0.0348 0.0491 Uiso 1.00 calc
H(12) H 0.8727 0.4656 0.0354 0.0631 Uiso 1.00 calc
H(13) H 0.9193 0.3021 0.1536 0.0581 Uiso 1.00 calc
H(14) H 0.7633 0.2761 0.2716 0.0619 Uiso 1.00 calc
H(15) H 0.5606 0.4142 0.2699 0.0476 Uiso 1.00 calc
H(16) H 0.4496 0.4222 0.1213 0.0487 Uiso 1.00 calc
H(17) H 0.3024 0.3292 0.1343 0.0645 Uiso 1.00 calc
H(18) H 0.0829 0.4020 0.1788 0.0682 Uiso 1.00 calc
H(19) H 0.0132 0.5674 0.2146 0.0589 Uiso 1.00 calc
H(20) H 0.1632 0.6603 0.2069 0.0443 Uiso 1.00 calc
H(21) H 0.3173 0.6683 -0.0023 0.0448 Uiso 1.00 calc
H(22) H 0.2936 0.8076 -0.1385 0.0581 Uiso 1.00 calc
H(23) H 0.3774 0.9566 -0.1711 0.0530 Uiso 1.00 calc
H(24) H 0.4925 0.9625 -0.0693 0.0483 Uiso 1.00 calc
H(25) H 0.5157 0.8241 0.0671 0.0422 Uiso 1.00 calc
H(26) H 0.6077 0.5978 0.4354 0.0362 Uiso 1.00 calc
H(27) H 0.7642 0.5368 0.5357 0.0391 Uiso 1.00 calc
H(28) H 0.7309 0.6235 0.6396 0.0416 Uiso 1.00 calc
H(29) H 0.5423 0.7745 0.6454 0.0444 Uiso 1.00 calc
H(30) H 0.3823 0.8348 0.5490 0.0358 Uiso 1.00 calc
H(31) H 0.3250 0.6150 0.5895 0.0347 Uiso 1.00 calc
H(32) H 0.1698 0.5264 0.6697 0.0469 Uiso 1.00 calc
H(33) H -0.0242 0.5640 0.6109 0.0439 Uiso 1.00 calc
H(34) H -0.0681 0.6984 0.4727 0.0425 Uiso 1.00 calc
H(35) H 0.0879 0.7838 0.3908 0.0329 Uiso 1.00 calc
H(36) H 0.4163 0.9497 0.2814 0.0381 Uiso 1.00 calc
H(37) H 0.3490 1.1444 0.2529 0.0450 Uiso 1.00 calc
H(38) H 0.1820 1.2270 0.3427 0.0527 Uiso 1.00 calc
H(39) H 0.0787 1.1168 0.4580 0.0478 Uiso 1.00 calc
H(40) H 0.1444 0.9217 0.4870 0.0390 Uiso 1.00 calc
H(41) H 0.0837 0.2818 -0.0745 0.2305 Uiso 1.00 calc
H(42) H 0.1847 0.1619 -0.0563 0.2305 Uiso 1.00 calc

loop_
_atom_site_aniso_label
_atom_site_aniso_U_11
_atom_site_aniso_U_22
_atom_site_aniso_U_33
_atom_site_aniso_U_12
_atom_site_aniso_U_13
_atom_site_aniso_U_23
Re(1) 0.02382(10) 0.02407(9) 0.0213(1) -0.00700(7) -0.00098(7) -0.00828(7)
I(1) 0.0302(2) 0.0374(2) 0.0323(2) -0.0160(1) 0.0012(1) -0.0121(1)
Cl(1) 0.086(1) 0.094(1) 0.123(2) -0.055(1) 0.027(1) -0.040(1)
Cl(2) 0.130(2) 0.135(2) 0.078(2) -0.050(2) -0.039(1) -0.018(1)
P(1) 0.0226(6) 0.0221(5) 0.0210(6) -0.0058(4) -0.0024(5) -0.0072(5)
P(2) 0.0274(6) 0.0220(5) 0.0206(6) -0.0081(5) -0.0010(5) -0.0065(5)
O(1) 0.049(2) 0.025(2) 0.020(2) -0.010(1) -0.008(1) -0.005(1)
O(2) 0.029(2) 0.028(2) 0.028(2) 0.002(1) -0.008(1) -0.011(1)
O(3) 0.039(2) 0.051(2) 0.058(3) -0.013(2) 0.006(2) -0.024(2)
C(1) 0.038(3) 0.044(3) 0.024(3) -0.006(2) -0.008(2) -0.001(2)
C(2) 0.035(3) 0.038(3) 0.033(3) -0.001(2) -0.012(2) -0.003(2)
C(3) 0.046(3) 0.037(3) 0.042(3) -0.001(2) -0.016(3) -0.019(3)
C(4) 0.033(3) 0.036(3) 0.046(3) -0.008(2) -0.011(2) -0.011(3)
C(5) 0.030(3) 0.036(3) 0.035(3) -0.003(2) -0.003(2) -0.009(2)
C(6) 0.038(3) 0.029(2) 0.044(3) -0.002(2) -0.009(2) -0.015(2)
C(7) 0.037(3) 0.032(3) 0.044(3) -0.006(2) -0.011(2) -0.004(2)
C(8) 0.042(3) 0.070(4) 0.056(4) -0.026(3) 0.009(3) -0.020(3)
C(9) 0.031(2) 0.026(2) 0.031(3) -0.006(2) -0.002(2) -0.017(2)
C(10) 0.048(3) 0.032(3) 0.029(3) -0.003(2) -0.002(2) -0.008(2)
C(11) 0.040(3) 0.036(3) 0.043(3) -0.015(2) 0.005(2) -0.009(2)
C(12) 0.040(3) 0.050(3) 0.061(4) -0.013(3) 0.013(3) -0.020(3)
C(13) 0.034(3) 0.046(3) 0.061(4) 0.006(2) -0.010(3) -0.028(3)
C(14) 0.064(4) 0.039(3) 0.038(3) 0.010(3) -0.020(3) -0.013(3)
C(15) 0.039(3) 0.032(2) 0.020(2) -0.017(2) -0.005(2) -0.002(2)
C(16) 0.058(3) 0.038(3) 0.032(3) -0.024(3) -0.003(2) -0.011(2)
C(17) 0.087(5) 0.046(3) 0.041(3) -0.041(3) -0.012(3) -0.006(3)
C(18) 0.084(5) 0.064(4) 0.043(4) -0.057(4) -0.017(3) -0.000(3)
C(19) 0.036(3) 0.044(3) 0.031(3) -0.016(2) -0.006(2) -0.007(2)
C(20) 0.042(3) 0.064(4) 0.038(3) -0.030(3) -0.011(3) 0.003(3)
C(21) 0.055(3) 0.035(3) 0.029(3) -0.025(2) -0.004(2) -0.006(2)
C(22) 0.031(2) 0.024(2) 0.020(2) -0.010(2) 0.001(2) -0.005(2)
C(23) 0.039(3) 0.036(3) 0.034(3) -0.017(2) -0.007(2) -0.007(2)
C(24) 0.062(4) 0.030(3) 0.030(3) -0.024(2) -0.003(3) -0.003(2)
C(25) 0.057(3) 0.039(3) 0.028(3) -0.018(3) -0.009(3) 0.005(2)
C(26) 0.067(4) 0.052(3) 0.029(3) -0.026(3) -0.017(3) -0.003(3)
C(27) 0.029(2) 0.027(2) 0.024(2) -0.016(2) -0.001(2) -0.005(2)
C(28) 0.033(3) 0.027(2) 0.029(3) -0.007(2) -0.002(2) -0.010(2)
C(29) 0.026(2) 0.033(2) 0.036(3) -0.007(2) -0.007(2) -0.007(2)
C(30) 0.033(3) 0.040(3) 0.032(3) -0.019(2) -0.009(2) -0.002(2)
C(31) 0.040(3) 0.047(3) 0.031(3) -0.020(2) -0.003(2) -0.014(2)
C(32) 0.031(2) 0.033(2) 0.027(3) -0.012(2) 0.001(2) -0.011(2)
C(33) 0.022(2) 0.022(2) 0.027(2) -0.006(2) 0.000(2) -0.013(2)
C(34) 0.025(2) 0.036(3) 0.027(3) -0.011(2) -0.004(2) -0.010(2)
C(35) 0.039(3) 0.035(3) 0.034(3) -0.011(2) -0.005(2) 0.001(2)
C(36) 0.032(3) 0.033(3) 0.042(3) -0.014(2) 0.006(2) -0.010(2)
C(37) 0.023(2) 0.041(3) 0.046(3) -0.010(2) -0.001(2) -0.018(3)
C(38) 0.027(2) 0.028(2) 0.026(3) -0.006(2) -0.002(2) -0.009(2)
C(39) 0.027(2) 0.021(2) 0.027(3) -0.006(2) -0.007(2) -0.009(2)
C(40) 0.031(3) 0.030(2) 0.032(3) -0.010(2) -0.002(2) -0.008(2)
C(41) 0.039(3) 0.028(2) 0.044(3) -0.014(2) -0.005(2) -0.005(2)
C(42) 0.048(3) 0.024(2) 0.061(4) -0.007(2) -0.009(3) -0.016(3)
C(43) 0.035(3) 0.036(3) 0.050(3) -0.003(2) -0.004(2) -0.023(3)
C(44) 0.034(3) 0.032(2) 0.032(3) -0.010(2) 0.001(2) -0.013(2)
C(45) 0.099(8) 0.36(2) 0.031(5) -0.065(10) 0.010(5) 0.029(8)

loop_
_atom_type_symbol
_atom_type_description
_atom_type_scat_dispersion_real
_atom_type_scat_dispersion_imag
_atom_type_scat_source
C C 0.003 0.002
;International Tables for Crystallography
(1992, Vol. C, Tables 4.2.6.8 and 6.1.1.1)
;
H H 0.000 0.000
;International Tables for Crystallography
(1992, Vol. C, Table 6.1.1.2)
;
O O 0.011 0.006
;International Tables for Crystallography
(1992, Vol. C, Tables 4.2.6.8 and 6.1.1.1)
;
P P 0.102 0.094
;International Tables for Crystallography
(1992, Vol. C, Tables 4.2.6.8 and 6.1.1.1)
;
I I -0.474 1.812
;International Tables for Crystallography
(1992, Vol. C, Tables 4.2.6.8 and 6.1.1.1)
;
Re Re -1.018 7.231
;International Tables for Crystallography
(1992, Vol. C, Tables 4.2.6.8 and 6.1.1.1)
;
Cl Cl 0.148 0.159
;International Tables for Crystallography
(1992, Vol. C, Tables 4.2.6.8 and 6.1.1.1)
;

loop_
_geom_angle_atom_site_label_1
_geom_angle_atom_site_label_2
_geom_angle_atom_site_label_3
_geom_angle
_geom_angle_publ_flag
I(3) Re(2) P(6) 93.08(3) ?
I(3) Re(2) P(8) 93.93(3) ?
I(3) Re(2) O(9) 91.51(10) ?
I(3) Re(2) O(11) 94.3(1) ?
P(6) Re(2) P(8) 172.96(4) ?
P(6) Re(2) O(9) 88.69(9) ?
P(6) Re(2) O(11) 88.7(1) ?
P(8) Re(2) O(9) 91.73(9) ?
P(8) Re(2) O(11) 90.2(1) ?
O(9) Re(2) O(11) 173.7(1) ?
Re(2) P(6) C(13) 111.8(1) ?
Re(2) P(6) C(45) 113.9(2) ?
Re(2) P(6) C(82) 116.6(1) ?
C(13) P(6) C(45) 103.1(2) ?
C(13) P(6) C(82) 106.3(2) ?
C(45) P(6) C(82) 104.0(2) ?
Re(2) P(8) C(33) 114.7(1) ?
Re(2) P(8) C(46) 118.6(1) ?
Re(2) P(8) C(113) 109.4(1) ?
C(33) P(8) C(46) 102.7(2) ?
C(33) P(8) C(113) 106.5(2) ?
C(46) P(8) C(113) 103.7(2) ?
Re(2) O(9) C(56) 153.7(3) ?
C(147) O(10) C(150) 117.7(4) ?
P(6) C(13) C(70) 123.7(4) ?
P(6) C(13) C(104) 117.2(3) ?
C(70) C(13) C(104) 119.1(4) ?
C(27) C(15) C(152) 120.3(4) ?
C(131) C(21) C(152) 120.2(5) ?
C(56) C(23) C(69) 119.8(5) ?
C(56) C(23) C(85) 122.8(5) ?
C(69) C(23) C(85) 117.4(5) ?
C(45) C(26) C(141) 121.2(5) ?
C(15) C(27) C(46) 119.9(4) ?
C(33) C(29) C(66) 120.7(4) ?
P(8) C(33) C(29) 118.9(3) ?
P(8) C(33) C(115) 121.9(4) ?
C(29) C(33) C(115) 119.0(4) ?
C(82) C(40) C(142) 121.1(5) ?
P(6) C(45) C(26) 123.1(4) ?
P(6) C(45) C(138) 119.0(4) ?
C(26) C(45) C(138) 117.9(4) ?
P(8) C(46) C(27) 120.5(3) ?
P(8) C(46) C(131) 120.3(3) ?
C(27) C(46) C(131) 119.0(4) ?
O(9) C(56) C(23) 113.2(4) ?
C(133) C(57) C(151) 120.0(5) ?
C(77) C(60) C(136) 120.4(5) ?
C(29) C(66) C(143) 119.7(5) ?
C(23) C(69) C(149) 121.6(5) ?
C(13) C(70) C(133) 120.7(5) ?
C(60) C(77) C(142) 119.8(5) ?
P(6) C(82) C(40) 119.4(4) ?
P(6) C(82) C(136) 122.4(3) ?
C(40) C(82) C(136) 118.2(4) ?
C(23) C(85) C(148) 122.1(5) ?
C(113) C(87) C(145) 120.5(4) ?
C(113) C(96) C(146) 120.4(4) ?
C(115) C(99) C(143) 120.3(5) ?
C(13) C(104) C(151) 120.1(5) ?
P(8) C(113) C(87) 118.4(3) ?
P(8) C(113) C(96) 122.5(3) ?
C(87) C(113) C(96) 118.7(4) ?
C(33) C(115) C(99) 119.9(4) ?
C(21) C(131) C(46) 119.9(4) ?
C(57) C(133) C(70) 120.0(5) ?
C(60) C(136) C(82) 120.6(4) ?
C(45) C(138) C(139) 120.3(5) ?
C(138) C(139) C(140) 120.3(5) ?
C(139) C(140) C(141) 119.4(5) ?
C(26) C(141) C(140) 120.9(6) ?
C(40) C(142) C(77) 119.9(5) ?
C(66) C(143) C(99) 120.4(4) ?
C(145) C(144) C(146) 119.2(4) ?
C(87) C(145) C(144) 120.3(4) ?
C(96) C(146) C(144) 120.7(5) ?
O(10) C(147) C(148) 124.5(5) ?
O(10) C(147) C(149) 115.7(5) ?
C(148) C(147) C(149) 119.8(4) ?
C(85) C(148) C(147) 119.0(5) ?
C(69) C(149) C(147) 120.1(5) ?
C(57) C(151) C(104) 120.0(5) ?
C(15) C(152) C(21) 120.6(4) ?
Cl(1) C(153) Cl(2) 116.2(5) ?
I(3) Re(2) H(44) 173(1) no
P(6) Re(2) H(44) 87(1) no
P(8) Re(2) H(44) 86(1) no
O(9) Re(2) H(44) 82(1) no
O(11) Re(2) H(44) 91(1) no
C(27) C(15) H(1) 119.801 no
C(152) C(15) H(1) 119.927 no
C(131) C(21) H(2) 119.867 no
C(152) C(21) H(2) 119.925 no
C(45) C(26) H(3) 119.441 no
C(141) C(26) H(3) 119.404 no
C(15) C(27) H(4) 120.007 no
C(46) C(27) H(4) 120.068 no
C(33) C(29) H(5) 119.650 no
C(66) C(29) H(5) 119.619 no
C(82) C(40) H(6) 119.448 no
C(142) C(40) H(6) 119.432 no
O(9) C(56) H(38) 108.527 no
O(9) C(56) H(39) 108.534 no
C(23) C(56) H(38) 108.552 no
C(23) C(56) H(39) 108.603 no
H(38) C(56) H(39) 109.411 no
C(133) C(57) H(7) 119.892 no
C(151) C(57) H(7) 120.107 no
C(77) C(60) H(8) 119.834 no
C(136) C(60) H(8) 119.774 no
C(29) C(66) H(9) 120.176 no
C(143) C(66) H(9) 120.141 no
C(23) C(69) H(10) 119.191 no
C(149) C(69) H(10) 119.226 no
C(13) C(70) H(11) 119.660 no
C(133) C(70) H(11) 119.619 no
C(60) C(77) H(12) 120.112 no
C(142) C(77) H(12) 120.089 no
C(23) C(85) H(41) 118.895 no
C(148) C(85) H(41) 119.042 no
C(113) C(87) H(14) 119.679 no
C(145) C(87) H(14) 119.782 no
C(113) C(96) H(15) 119.781 no
C(146) C(96) H(15) 119.799 no
C(115) C(99) H(16) 119.863 no
C(143) C(99) H(16) 119.865 no
C(13) C(104) H(17) 119.922 no
C(151) C(104) H(17) 119.949 no
C(33) C(115) H(18) 120.012 no
C(99) C(115) H(18) 120.053 no
C(21) C(131) H(19) 120.017 no
C(46) C(131) H(19) 120.057 no
C(57) C(133) H(20) 120.016 no
C(70) C(133) H(20) 119.956 no
C(60) C(136) H(21) 119.733 no
C(82) C(136) H(21) 119.696 no
C(45) C(138) H(22) 119.821 no
C(139) C(138) H(22) 119.882 no
C(138) C(139) H(23) 119.893 no
C(140) C(139) H(23) 119.803 no
C(139) C(140) H(24) 120.239 no
C(141) C(140) H(24) 120.374 no
C(26) C(141) H(25) 119.558 no
C(140) C(141) H(25) 119.503 no
C(40) C(142) H(26) 120.035 no
C(77) C(142) H(26) 120.073 no
C(66) C(143) H(27) 119.755 no
C(99) C(143) H(27) 119.880 no
C(145) C(144) H(28) 120.403 no
C(146) C(144) H(28) 120.351 no
C(87) C(145) H(29) 119.959 no
C(144) C(145) H(29) 119.732 no
C(96) C(146) H(30) 119.719 no
C(144) C(146) H(30) 119.535 no
C(85) C(148) H(31) 120.479 no
C(147) C(148) H(31) 120.523 no
C(69) C(149) H(32) 119.946 no
C(147) C(149) H(32) 119.950 no
O(10) C(150) H(35) 109.479 no
O(10) C(150) H(36) 109.504 no
O(10) C(150) H(37) 109.434 no
H(35) C(150) H(36) 109.517 no
H(35) C(150) H(37) 109.431 no
H(36) C(150) H(37) 109.463 no
C(57) C(151) H(33) 120.021 no
C(104) C(151) H(33) 120.023 no
C(15) C(152) H(34) 119.682 no
C(21) C(152) H(34) 119.699 no
Cl(1) C(153) H(42) 107.754 no
Cl(1) C(153) H(43) 107.789 no
Cl(2) C(153) H(42) 107.879 no
Cl(2) C(153) H(43) 107.905 no
H(42) C(153) H(43) 109.227 no

loop_
_geom_bond_atom_site_label_1
_geom_bond_atom_site_label_2
_geom_bond_distance
_geom_bond_publ_flag
Re(2) I(3) 2.9107(4) yes
Re(2) P(6) 2.482(1) yes
Re(2) P(8) 2.483(1) yes
Re(2) O(9) 1.882(3) yes
Re(2) O(11) 1.705(3) yes
Cl(1) C(153) 1.76(1) yes
Cl(2) C(153) 1.65(1) yes
P(6) C(13) 1.824(4) yes
P(6) C(45) 1.821(5) yes
P(6) C(82) 1.823(4) yes
P(8) C(33) 1.820(4) yes
P(8) C(46) 1.822(4) yes
P(8) C(113) 1.827(4) yes
O(9) C(56) 1.444(5) yes
O(10) C(147) 1.364(6) yes
O(10) C(150) 1.428(7) yes
C(13) C(70) 1.365(7) yes
C(13) C(104) 1.391(6) yes
C(15) C(27) 1.395(6) yes
C(15) C(152) 1.358(7) yes
C(21) C(131) 1.379(7) yes
C(21) C(152) 1.390(7) yes
C(23) C(56) 1.469(7) yes
C(23) C(69) 1.388(7) yes
C(23) C(85) 1.385(7) yes
C(26) C(45) 1.397(7) yes
C(26) C(141) 1.364(7) yes
C(27) C(46) 1.398(6) yes
C(29) C(33) 1.383(6) yes
C(29) C(66) 1.382(6) yes
C(33) C(115) 1.398(6) yes
C(40) C(82) 1.393(6) yes
C(40) C(142) 1.385(6) yes
C(45) C(138) 1.393(7) yes
C(46) C(131) 1.402(6) yes
C(57) C(133) 1.364(8) yes
C(57) C(151) 1.381(8) yes
C(60) C(77) 1.380(8) yes
C(60) C(136) 1.387(7) yes
C(66) C(143) 1.382(7) yes
C(69) C(149) 1.376(7) yes
C(70) C(133) 1.385(7) yes
C(77) C(142) 1.374(7) yes
C(82) C(136) 1.386(6) yes
C(85) C(148) 1.391(7) yes
C(87) C(113) 1.406(6) yes
C(87) C(145) 1.378(6) yes
C(96) C(113) 1.382(6) yes
C(96) C(146) 1.392(7) yes
C(99) C(115) 1.385(7) yes
C(99) C(143) 1.370(7) yes
C(104) C(151) 1.377(7) yes
C(138) C(139) 1.402(7) yes
C(139) C(140) 1.370(9) yes
C(140) C(141) 1.381(9) yes
C(144) C(145) 1.394(7) yes
C(144) C(146) 1.378(7) yes
C(147) C(148) 1.384(7) yes
C(147) C(149) 1.385(7) yes
Re(2) H(44) 1.67(5) no
C(15) H(1) 0.950 no
C(21) H(2) 0.950 no
C(26) H(3) 0.950 no
C(27) H(4) 0.950 no
C(29) H(5) 0.950 no
C(40) H(6) 0.950 no
C(56) H(38) 0.951 no
C(56) H(39) 0.950 no
C(57) H(7) 0.951 no
C(60) H(8) 0.950 no
C(66) H(9) 0.949 no
C(69) H(10) 0.951 no
C(70) H(11) 0.950 no
C(77) H(12) 0.950 no
C(85) H(41) 0.950 no
C(87) H(14) 0.950 no
C(96) H(15) 0.950 no
C(99) H(16) 0.950 no
C(104) H(17) 0.950 no
C(115) H(18) 0.950 no
C(131) H(19) 0.950 no
C(133) H(20) 0.950 no
C(136) H(21) 0.950 no
C(138) H(22) 0.950 no
C(139) H(23) 0.949 no
C(140) H(24) 0.950 no
C(141) H(25) 0.950 no
C(142) H(26) 0.951 no
C(143) H(27) 0.950 no
C(144) H(28) 0.949 no
C(145) H(29) 0.950 no
C(146) H(30) 0.951 no
C(148) H(31) 0.951 no
C(149) H(32) 0.950 no
C(150) H(35) 0.950 no
C(150) H(36) 0.950 no
C(150) H(37) 0.951 no
C(151) H(33) 0.950 no
C(152) H(34) 0.950 no
C(153) H(42) 0.952 no
C(153) H(43) 0.951 no

loop_
_geom_contact_atom_site_label_1
_geom_contact_atom_site_label_2
_geom_contact_distance
_geom_contact_site_symmetry_2
Re(2) I(3) 2.9107(4) .
Cl(2) C(136) 3.541(6) 2_565
O(10) C(131) 3.419(6) 2_576
O(10) C(99) 3.522(7) 2_576
O(10) C(115) 3.533(6) 2_576
O(11) C(15) 3.181(6) 2_666
O(11) C(27) 3.352(6) 2_666
O(11) C(96) 3.414(5) 2_666
O(11) C(152) 3.500(6) 2_666
C(70) C(141) 3.557(8) 2_665
C(131) C(150) 3.558(7) 1_655

loop_
_geom_torsion_atom_site_label_1
_geom_torsion_atom_site_label_2
_geom_torsion_atom_site_label_3
_geom_torsion_atom_site_label_4
_geom_torsion
_geom_torsion_site_symmetry_1
_geom_torsion_site_symmetry_2
_geom_torsion_site_symmetry_3
_geom_torsion_site_symmetry_4
_geom_torsion_publ_flag
Re(2) P(6) C(13) C(70) -116.6(4) 1_555 1_555 1_555 1_555 yes
Re(2) P(6) C(13) C(104) 61.4(4) 1_555 1_555 1_555 1_555 yes
Re(2) P(6) C(45) C(26) -138.9(4) 1_555 1_555 1_555 1_555 yes
Re(2) P(6) C(45) C(138) 41.7(4) 1_555 1_555 1_555 1_555 yes
Re(2) P(6) C(82) C(40) 40.6(4) 1_555 1_555 1_555 1_555 yes
Re(2) P(6) C(82) C(136) -138.3(4) 1_555 1_555 1_555 1_555 yes
Re(2) P(8) C(33) C(29) -43.4(4) 1_555 1_555 1_555 1_555 yes
Re(2) P(8) C(33) C(115) 141.4(3) 1_555 1_555 1_555 1_555 yes
Re(2) P(8) C(46) C(27) -16.9(4) 1_555 1_555 1_555 1_555 yes
Re(2) P(8) C(46) C(131) 167.1(3) 1_555 1_555 1_555 1_555 yes
Re(2) P(8) C(113) C(87) -57.1(3) 1_555 1_555 1_555 1_555 yes
Re(2) P(8) C(113) C(96) 115.6(3) 1_555 1_555 1_555 1_555 yes
Re(2) O(9) C(56) C(23) 66.6(8) 1_555 1_555 1_555 1_555 yes
I(3) Re(2) P(6) C(13) 52.7(2) 1_555 1_555 1_555 1_555 yes
I(3) Re(2) P(6) C(45) 168.9(2) 1_555 1_555 1_555 1_555 yes
I(3) Re(2) P(6) C(82) -69.9(2) 1_555 1_555 1_555 1_555 yes
I(3) Re(2) P(8) C(33) 76.2(2) 1_555 1_555 1_555 1_555 yes
I(3) Re(2) P(8) C(46) -45.6(2) 1_555 1_555 1_555 1_555 yes
I(3) Re(2) P(8) C(113) -164.2(1) 1_555 1_555 1_555 1_555 yes
I(3) Re(2) O(9) C(56) 157.7(6) 1_555 1_555 1_555 1_555 yes
P(6) Re(2) P(8) C(33) -108.8(3) 1_555 1_555 1_555 1_555 yes
P(6) Re(2) P(8) C(46) 129.4(3) 1_555 1_555 1_555 1_555 yes
P(6) Re(2) P(8) C(113) 10.8(4) 1_555 1_555 1_555 1_555 yes
P(6) Re(2) O(9) C(56) 64.6(7) 1_555 1_555 1_555 1_555 yes
P(6) C(13) C(70) C(133) 179.7(4) 1_555 1_555 1_555 1_555 yes
P(6) C(13) C(104) C(151) -179.2(4) 1_555 1_555 1_555 1_555 yes
P(6) C(45) C(26) C(141) 179.8(4) 1_555 1_555 1_555 1_555 yes
P(6) C(45) C(138) C(139) 179.0(4) 1_555 1_555 1_555 1_555 yes
P(6) C(82) C(40) C(142) -178.3(4) 1_555 1_555 1_555 1_555 yes
P(6) C(82) C(136) C(60) 178.2(4) 1_555 1_555 1_555 1_555 yes
P(8) Re(2) P(6) C(13) -122.4(3) 1_555 1_555 1_555 1_555 yes
P(8) Re(2) P(6) C(45) -6.1(4) 1_555 1_555 1_555 1_555 yes
P(8) Re(2) P(6) C(82) 115.1(3) 1_555 1_555 1_555 1_555 yes
P(8) Re(2) O(9) C(56) -108.3(6) 1_555 1_555 1_555 1_555 yes
P(8) C(33) C(29) C(66) -175.9(4) 1_555 1_555 1_555 1_555 yes
P(8) C(33) C(115) C(99) 175.5(4) 1_555 1_555 1_555 1_555 yes
P(8) C(46) C(27) C(15) -175.5(4) 1_555 1_555 1_555 1_555 yes
P(8) C(46) C(131) C(21) 176.3(4) 1_555 1_555 1_555 1_555 yes
P(8) C(113) C(87) C(145) 172.5(3) 1_555 1_555 1_555 1_555 yes
P(8) C(113) C(96) C(146) -171.3(4) 1_555 1_555 1_555 1_555 yes
O(9) Re(2) P(6) C(13) 144.1(2) 1_555 1_555 1_555 1_555 yes
O(9) Re(2) P(6) C(45) -99.6(2) 1_555 1_555 1_555 1_555 yes
O(9) Re(2) P(6) C(82) 21.6(2) 1_555 1_555 1_555 1_555 yes
O(9) Re(2) P(8) C(33) -15.5(2) 1_555 1_555 1_555 1_555 yes
O(9) Re(2) P(8) C(46) -137.2(2) 1_555 1_555 1_555 1_555 yes
O(9) Re(2) P(8) C(113) 104.2(2) 1_555 1_555 1_555 1_555 yes
O(9) C(56) C(23) C(69) 84.5(6) 1_555 1_555 1_555 1_555 yes
O(9) C(56) C(23) C(85) -95.8(6) 1_555 1_555 1_555 1_555 yes
O(10) C(147) C(148) C(85) 178.1(5) 1_555 1_555 1_555 1_555 yes
O(10) C(147) C(149) C(69) -178.8(4) 1_555 1_555 1_555 1_555 yes
O(11) Re(2) P(6) C(13) -41.6(2) 1_555 1_555 1_555 1_555 yes
O(11) Re(2) P(6) C(45) 74.7(2) 1_555 1_555 1_555 1_555 yes
O(11) Re(2) P(6) C(82) -164.1(2) 1_555 1_555 1_555 1_555 yes
O(11) Re(2) P(8) C(33) 170.5(2) 1_555 1_555 1_555 1_555 yes
O(11) Re(2) P(8) C(46) 48.8(2) 1_555 1_555 1_555 1_555 yes
O(11) Re(2) P(8) C(113) -69.9(2) 1_555 1_555 1_555 1_555 yes
O(11) Re(2) O(9) C(56) 0(1) 1_555 1_555 1_555 1_555 yes
C(13) P(6) C(45) C(26) -17.6(5) 1_555 1_555 1_555 1_555 yes
C(13) P(6) C(45) C(138) 162.9(4) 1_555 1_555 1_555 1_555 yes
C(13) P(6) C(82) C(40) -84.7(4) 1_555 1_555 1_555 1_555 yes
C(13) P(6) C(82) C(136) 96.4(4) 1_555 1_555 1_555 1_555 yes
C(13) C(70) C(133) C(57) -1.4(9) 1_555 1_555 1_555 1_555 yes
C(13) C(104) C(151) C(57) 0.0(9) 1_555 1_555 1_555 1_555 yes
C(15) C(27) C(46) C(131) 0.6(7) 1_555 1_555 1_555 1_555 yes
C(15) C(152) C(21) C(131) 1.2(7) 1_555 1_555 1_555 1_555 yes
C(21) C(131) C(46) C(27) 0.2(7) 1_555 1_555 1_555 1_555 yes
C(21) C(152) C(15) C(27) -0.4(7) 1_555 1_555 1_555 1_555 yes
C(23) C(69) C(149) C(147) -0.1(8) 1_555 1_555 1_555 1_555 yes
C(23) C(85) C(148) C(147) 1.2(8) 1_555 1_555 1_555 1_555 yes
C(26) C(45) P(6) C(82) 93.2(4) 1_555 1_555 1_555 1_555 yes
C(26) C(45) C(138) C(139) -0.5(7) 1_555 1_555 1_555 1_555 yes
C(26) C(141) C(140) C(139) -1.0(9) 1_555 1_555 1_555 1_555 yes
C(27) C(46) P(8) C(33) -144.6(4) 1_555 1_555 1_555 1_555 yes
C(27) C(46) P(8) C(113) 104.6(4) 1_555 1_555 1_555 1_555 yes
C(29) C(33) P(8) C(46) 86.7(4) 1_555 1_555 1_555 1_555 yes
C(29) C(33) P(8) C(113) -164.6(4) 1_555 1_555 1_555 1_555 yes
C(29) C(33) C(115) C(99) 0.3(7) 1_555 1_555 1_555 1_555 yes
C(29) C(66) C(143) C(99) -0.8(8) 1_555 1_555 1_555 1_555 yes
C(33) P(8) C(46) C(131) 39.4(4) 1_555 1_555 1_555 1_555 yes
C(33) P(8) C(113) C(87) 67.5(4) 1_555 1_555 1_555 1_555 yes
C(33) P(8) C(113) C(96) -119.8(4) 1_555 1_555 1_555 1_555 yes
C(33) C(29) C(66) C(143) 0.8(8) 1_555 1_555 1_555 1_555 yes
C(33) C(115) C(99) C(143) -0.4(8) 1_555 1_555 1_555 1_555 yes
C(40) C(82) P(6) C(45) 166.9(4) 1_555 1_555 1_555 1_555 yes
C(40) C(82) C(136) C(60) -0.6(7) 1_555 1_555 1_555 1_555 yes
C(40) C(142) C(77) C(60) -1.4(8) 1_555 1_555 1_555 1_555 yes
C(45) P(6) C(13) C(70) 120.7(4) 1_555 1_555 1_555 1_555 yes
C(45) P(6) C(13) C(104) -61.3(4) 1_555 1_555 1_555 1_555 yes
C(45) P(6) C(82) C(136) -12.0(4) 1_555 1_555 1_555 1_555 yes
C(45) C(26) C(141) C(140) 1.5(9) 1_555 1_555 1_555 1_555 yes
C(45) C(138) C(139) C(140) 1.0(8) 1_555 1_555 1_555 1_555 yes
C(46) P(8) C(33) C(115) -88.5(4) 1_555 1_555 1_555 1_555 yes
C(46) P(8) C(113) C(87) 175.4(3) 1_555 1_555 1_555 1_555 yes
C(46) P(8) C(113) C(96) -11.9(4) 1_555 1_555 1_555 1_555 yes
C(46) C(27) C(15) C(152) -0.5(7) 1_555 1_555 1_555 1_555 yes
C(46) C(131) C(21) C(152) -1.1(7) 1_555 1_555 1_555 1_555 yes
C(56) C(23) C(69) C(149) -179.0(5) 1_555 1_555 1_555 1_555 yes
C(56) C(23) C(85) C(148) 178.5(5) 1_555 1_555 1_555 1_555 yes
C(66) C(29) C(33) C(115) -0.5(7) 1_555 1_555 1_555 1_555 yes
C(66) C(143) C(99) C(115) 0.7(8) 1_555 1_555 1_555 1_555 yes
C(69) C(23) C(85) C(148) -1.8(8) 1_555 1_555 1_555 1_555 yes
C(69) C(149) C(147) C(148) -0.5(8) 1_555 1_555 1_555 1_555 yes
C(70) C(13) P(6) C(82) 11.6(5) 1_555 1_555 1_555 1_555 yes
C(70) C(13) C(104) C(151) -1.1(8) 1_555 1_555 1_555 1_555 yes
C(70) C(133) C(57) C(151) 0.3(9) 1_555 1_555 1_555 1_555 yes
C(77) C(60) C(136) C(82) -0.3(8) 1_555 1_555 1_555 1_555 yes
C(77) C(142) C(40) C(82) 0.4(8) 1_555 1_555 1_555 1_555 yes
C(82) P(6) C(13) C(104) -170.4(4) 1_555 1_555 1_555 1_555 yes
C(82) P(6) C(45) C(138) -86.3(4) 1_555 1_555 1_555 1_555 yes
C(85) C(23) C(69) C(149) 1.3(7) 1_555 1_555 1_555 1_555 yes
C(85) C(148) C(147) C(149) -0.0(7) 1_555 1_555 1_555 1_555 yes
C(87) C(113) C(96) C(146) 1.4(6) 1_555 1_555 1_555 1_555 yes
C(87) C(145) C(144) C(146) 2.4(7) 1_555 1_555 1_555 1_555 yes
C(96) C(113) C(87) C(145) -0.5(6) 1_555 1_555 1_555 1_555 yes
C(96) C(146) C(144) C(145) -1.5(8) 1_555 1_555 1_555 1_555 yes
C(104) C(13) C(70) C(133) 1.8(8) 1_555 1_555 1_555 1_555 yes
C(104) C(151) C(57) C(133) 0.4(9) 1_555 1_555 1_555 1_555 yes
C(113) P(8) C(33) C(115) 20.2(4) 1_555 1_555 1_555 1_555 yes
C(113) P(8) C(46) C(131) -71.4(4) 1_555 1_555 1_555 1_555 yes
C(113) C(87) C(145) C(144) -1.4(7) 1_555 1_555 1_555 1_555 yes
C(113) C(96) C(146) C(144) -0.4(7) 1_555 1_555 1_555 1_555 yes
C(136) C(60) C(77) C(142) 1.3(9) 1_555 1_555 1_555 1_555 yes
C(136) C(82) C(40) C(142) 0.6(7) 1_555 1_555 1_555 1_555 yes
C(138) C(45) C(26) C(141) -0.7(7) 1_555 1_555 1_555 1_555 yes
C(138) C(139) C(140) C(141) -0.3(9) 1_555 1_555 1_555 1_555 yes
C(148) C(147) O(10) C(150) 12.4(7) 1_555 1_555 1_555 1_555 yes
C(149) C(147) O(10) C(150) -169.4(5) 1_555 1_555 1_555 1_555 yes
